data_1567312
loop_
_publ_author_name
'Reid, Amelia G.'
'Moreno, Juan J.'
'Hooe, Shelby L.'
'Baugh, Kira R.'
'Thomas, Isobel H.'
'Dickie, Diane A.'
'Machan, Charles W.'

_publ_section_title
;
 Inverse potential scaling in co-electrocatalytic activity for CO2
 reduction through redox mediator tuning and catalyst design
;
_journal_issue 33
_journal_name_full 'Chemical Science'
_journal_page_first 9595
_journal_page_last 9606
_journal_paper_doi 10.1039/D2SC03258A
_journal_volume 13
_journal_year 2022
_chemical_formula_sum 'C54 H84 Cl Cr N2 O5'
_chemical_formula_weight 928.68
_chemical_name_common Cr_snow
_space_group_crystal_system monoclinic
_space_group_IT_number 15
_space_group_name_Hall '-C 2yc'
_space_group_name_H-M_alt 'C 1 2/c 1'
_atom_sites_solution_hydrogens mixed
_atom_sites_solution_primary dual
_audit_update_record
;
2022-02-08 deposited with the CCDC.	2022-07-21 downloaded from the CCDC.
;
_cell_angle_alpha 90
_cell_angle_beta 99.556(7)
_cell_angle_gamma 90
_cell_formula_units_Z 8
_cell_length_a 27.514(2)
_cell_length_b 12.1313(11)
_cell_length_c 32.252(4)
_cell_measurement_reflns_used 2439
_cell_measurement_temperature 100.(2)
_cell_measurement_theta_max 51.3709
_cell_measurement_theta_min 2.7788
_cell_volume 10615.7(18)
_computing_cell_refinement 'SAINT V8.40A (Bruker Nano, Inc., 2019)'
_computing_data_collection 'Bruker Instrument Service v2017.5.0.0'
_computing_data_reduction 'SAINT V8.40A (Bruker Nano, Inc., 2019)'
_computing_structure_refinement 'SHELXL-2018/3 (Sheldrick, 2018)'
_computing_structure_solution 'SHELXT 2014/5 (Sheldrick, 2014)'
_diffrn_ambient_temperature 100.(2)
_diffrn_detector_area_resol_mean 8.3333
_diffrn_measured_fraction_theta_full 0.987
_diffrn_measured_fraction_theta_max 0.987
_diffrn_measurement_device_type 'Bruker Kappa APEXII Duo'
_diffrn_measurement_method '\f and \w scans'
_diffrn_radiation_monochromator 'multi-layer mirror'
_diffrn_radiation_type 'Cu K\a'
_diffrn_radiation_wavelength 1.54178
_diffrn_reflns_av_R_equivalents 0.2457
_diffrn_reflns_av_unetI/netI 0.2051
_diffrn_reflns_limit_h_max 28
_diffrn_reflns_limit_h_min -28
_diffrn_reflns_limit_k_max 12
_diffrn_reflns_limit_k_min -11
_diffrn_reflns_limit_l_max 33
_diffrn_reflns_limit_l_min -32
_diffrn_reflns_number 33794
_diffrn_reflns_theta_full 54.42
_diffrn_reflns_theta_max 54.42
_diffrn_reflns_theta_min 1.39
_diffrn_source 'Incoatec Microfocus I\mS'
_exptl_absorpt_coefficient_mu 2.586
_exptl_absorpt_correction_T_max 0.75
_exptl_absorpt_correction_T_min 0.48
_exptl_absorpt_correction_type multi-scan
_exptl_absorpt_process_details
;
SADABS-2016/2 - Bruker AXS area detector scaling and absorption correction
;
_exptl_crystal_colour orange
_exptl_crystal_density_diffrn 1.162
_exptl_crystal_density_method 'not measured'
_exptl_crystal_description plate
_exptl_crystal_F_000 4024
_exptl_crystal_size_max 0.098
_exptl_crystal_size_mid 0.072
_exptl_crystal_size_min 0.028
_refine_diff_density_max 0.856
_refine_diff_density_min -0.520
_refine_ls_extinction_method none
_refine_ls_goodness_of_fit_ref 1.109
_refine_ls_hydrogen_treatment mixed
_refine_ls_matrix_type full
_refine_ls_number_parameters 581
_refine_ls_number_reflns 6496
_refine_ls_number_restraints 568
_refine_ls_restrained_S_all 1.064
_refine_ls_R_factor_all 0.2037
_refine_ls_R_factor_gt 0.1291
_refine_ls_shift/su_max 0.000
_refine_ls_shift/su_mean 0.000
_refine_ls_structure_factor_coef Fsqd
_refine_ls_weighting_details 'w=1/[\s^2^(Fo^2^)+(0.2000P)^2^] where P=(Fo^2^+2Fc^2^)/3'
_refine_ls_weighting_scheme calc
_refine_ls_wR_factor_gt 0.3138
_refine_ls_wR_factor_ref 0.3808
_reflns_number_gt 3516
_reflns_number_total 6496
_reflns_threshold_expression 'I > 2\s(I)'
_cod_data_source_file d2sc03258a3.cif
_cod_data_source_block Machan_Cr_snow
_cod_depositor_comments
;
The following automatic conversions were performed:

data item '_exptl_absorpt_correction_type' value 'Multi-Scan' was
changed to 'multi-scan' in accordance with the
/home/data/users/saulius/crontab/automatic-downloads/rss-feeds/RSC/lib/dictionaries/cif_core.dic
dictionary named 'cif_core.dic' version 2.4.2 last updated on
2011-04-26.

Automatic conversion script
Id: cif_fix_values 7556 2019-12-06 15:28:31Z antanas 

 Adding full bibliography for 1567306--1567312.cif.
;
_cod_original_sg_symbol_H-M 'C 2/c'
_cod_database_code 1567312

loop_
_space_group_symop_operation_xyz
'x, y, z'
'-x, y, -z+1/2'
'x+1/2, y+1/2, z'
'-x+1/2, y+1/2, -z+1/2'
'-x, -y, -z'
'x, -y, z-1/2'
'-x+1/2, -y+1/2, -z'
'x+1/2, -y+1/2, z-1/2'

loop_
_atom_site_type_symbol
_atom_site_label
_atom_site_fract_x
_atom_site_fract_y
_atom_site_fract_z
_atom_site_U_iso_or_equiv
_atom_site_adp_type
_atom_site_calc_flag
_atom_site_refinement_flags_adp
_atom_site_refinement_flags_occupancy
_atom_site_refinement_flags_posn
_atom_site_occupancy
_atom_site_disorder_assembly
_atom_site_disorder_group
Cr Cr1 0.27442(8) 0.62843(17) 0.36601(8) 0.0374(7) Uani d . . . 1.0 . .
Cl Cl1 0.26381(13) 0.4848(2) 0.31783(12) 0.0454(10) Uani d . . . 1.0 . .
O O1 0.2310(3) 0.5668(7) 0.3990(3) 0.043(2) Uani d . . . 1.0 . .
O O2 0.3325(3) 0.5659(7) 0.3978(3) 0.039(2) Uani d . . . 1.0 . .
O O3 0.2842(4) 0.7624(7) 0.4058(4) 0.051(3) Uani d . . D 1.0 . .
H H3A 0.261(4) 0.805(12) 0.393(5) 0.076 Uiso d U . D 1.0 . .
H H3B 0.305(5) 0.763(15) 0.430(3) 0.076 Uiso d U . D 1.0 . .
O O4 0.3634(7) 0.7784(17) 0.4684(9) 0.151(8) Uani d . . . 1.0 . .
N N1 0.2187(4) 0.7105(8) 0.3308(4) 0.037(3) Uani d . . . 1.0 . .
N N2 0.3152(4) 0.7110(8) 0.3297(4) 0.037(3) Uani d . . . 1.0 . .
C C1 0.1821(5) 0.5638(10) 0.3950(5) 0.043(3) Uani d . . . 1.0 . .
C C2 0.1593(5) 0.4870(11) 0.4190(5) 0.044(3) Uani d . . . 1.0 . .
C C3 0.1106(5) 0.4848(12) 0.4153(6) 0.050(4) Uani d . . . 1.0 . .
H H3 0.096284 0.435595 0.432703 0.06 Uiso calc U . R 1.0 . .
C C4 0.0785(5) 0.5523(11) 0.3864(5) 0.040(3) Uani d . . . 1.0 . .
C C5 0.0985(5) 0.6233(11) 0.3629(5) 0.036(3) Uani d . . . 1.0 . .
H H5 0.077576 0.670279 0.344307 0.044 Uiso calc U . R 1.0 . .
C C6 0.1520(5) 0.6314(10) 0.3650(5) 0.037(3) Uani d . . . 1.0 . .
C C7 0.1695(5) 0.7062(9) 0.3350(5) 0.035(3) Uani d . . . 1.0 . .
C C8 0.1373(5) 0.7709(11) 0.3058(5) 0.044(4) Uani d . . . 1.0 . .
H H8 0.103496 0.773236 0.308736 0.053 Uiso calc U . R 1.0 . .
C C9 0.1512(5) 0.8297(11) 0.2740(5) 0.041(3) Uani d . . . 1.0 . .
C C10 0.2011(5) 0.8302(11) 0.2710(5) 0.040(3) Uani d . . . 1.0 . .
H H10 0.212974 0.870308 0.249403 0.048 Uiso calc U . R 1.0 . .
C C11 0.2323(4) 0.7713(10) 0.2998(5) 0.036(3) Uani d . . . 1.0 . .
C C12 0.2877(5) 0.7737(12) 0.2992(6) 0.043(4) Uani d . . . 1.0 . .
C C13 0.3081(5) 0.8340(11) 0.2702(5) 0.040(3) Uani d . . . 1.0 . .
H H13 0.287776 0.875713 0.249178 0.048 Uiso calc U . R 1.0 . .
C C14 0.3591(5) 0.8327(10) 0.2722(5) 0.042(3) Uani d . . . 1.0 . .
C C15 0.3865(5) 0.7725(10) 0.3045(6) 0.044(4) Uani d . . . 1.0 . .
H H15 0.42148 0.776082 0.308066 0.052 Uiso calc U . R 1.0 . .
C C16 0.3650(5) 0.7072(9) 0.3320(5) 0.033(3) Uani d . . . 1.0 . .
C C17 0.3958(4) 0.6315(10) 0.3608(5) 0.033(3) Uani d . . . 1.0 . .
C C18 0.4483(5) 0.6230(11) 0.3585(5) 0.035(3) Uani d . . . 1.0 . .
H H18 0.461444 0.6718 0.340102 0.042 Uiso calc U . R 1.0 . .
C C19 0.4786(5) 0.5522(11) 0.3802(5) 0.038(3) Uani d . . . 1.0 . .
C C20 0.4597(5) 0.4850(11) 0.4081(5) 0.038(3) Uani d . . . 1.0 . .
H H20 0.481377 0.433646 0.423881 0.046 Uiso calc U . R 1.0 . .
C C21 0.4109(5) 0.4871(11) 0.4149(5) 0.041(3) Uani d . . . 1.0 . .
C C22 0.3777(5) 0.5623(10) 0.3900(4) 0.032(3) Uani d . . . 1.0 . .
C C23 0.1918(6) 0.4065(10) 0.4491(5) 0.046(3) Uani d . . . 1.0 . .
C C24 0.1606(6) 0.3326(14) 0.4742(6) 0.063(5) Uani d . . . 1.0 . .
H H24A 0.143516 0.379173 0.49208 0.095 Uiso calc U . R 1.0 . .
H H24B 0.182338 0.281025 0.491869 0.095 Uiso calc U . R 1.0 . .
H H24C 0.136309 0.291265 0.454564 0.095 Uiso calc U . R 1.0 . .
C C25 0.2204(6) 0.3312(13) 0.4225(6) 0.059(4) Uani d . . . 1.0 . .
H H25A 0.196958 0.287048 0.403085 0.088 Uiso calc U . R 1.0 . .
H H25B 0.242326 0.282098 0.441164 0.088 Uiso calc U . R 1.0 . .
H H25C 0.240008 0.37692 0.406395 0.088 Uiso calc U . R 1.0 . .
C C26 0.2285(6) 0.4689(14) 0.4818(6) 0.060(4) Uani d . . . 1.0 . .
H H26A 0.250281 0.513712 0.467448 0.09 Uiso calc U . R 1.0 . .
H H26B 0.24826 0.41603 0.500466 0.09 Uiso calc U . R 1.0 . .
H H26C 0.210479 0.516954 0.49841 0.09 Uiso calc U . R 1.0 . .
C C27 0.0221(5) 0.5407(12) 0.3845(7) 0.059(4) Uani d . . . 1.0 . .
C C28 0.0080(5) 0.5729(13) 0.4271(6) 0.064(3) Uani d . . . 1.0 . .
H H28A 0.023588 0.52188 0.448868 0.096 Uiso calc U . R 1.0 . .
H H28B -0.027904 0.569239 0.425195 0.096 Uiso calc U . R 1.0 . .
H H28C 0.019261 0.648171 0.434388 0.096 Uiso calc U . R 1.0 . .
C C29 -0.0063(5) 0.6147(13) 0.3502(6) 0.064(3) Uani d . . . 1.0 . .
H H29A 0.004466 0.691291 0.355074 0.096 Uiso calc U . R 1.0 . .
H H29B -0.041702 0.609434 0.350916 0.096 Uiso calc U . R 1.0 . .
H H29C 0.000116 0.590707 0.322562 0.096 Uiso calc U . R 1.0 . .
C C30 0.0054(5) 0.4196(13) 0.3727(7) 0.064(3) Uani d . . . 1.0 . .
H H30A 0.014414 0.400377 0.345429 0.096 Uiso calc U . R 1.0 . .
H H30B -0.03039 0.413785 0.370959 0.096 Uiso calc U . R 1.0 . .
H H30C 0.021764 0.369017 0.394268 0.096 Uiso calc U . R 1.0 . .
C C31 0.1140(5) 0.8924(13) 0.2420(6) 0.047(3) Uani d . . . 1.0 . .
C C32 0.0608(5) 0.8789(16) 0.2490(6) 0.059(5) Uani d . . . 1.0 . .
H H32A 0.053241 0.800294 0.251078 0.088 Uiso calc U . R 1.0 . .
H H32B 0.038436 0.911455 0.225344 0.088 Uiso calc U . R 1.0 . .
H H32C 0.056463 0.916149 0.275109 0.088 Uiso calc U . R 1.0 . .
C C33 0.1273(6) 1.0165(13) 0.2449(6) 0.060(5) Uani d . . . 1.0 . .
H H33A 0.127621 1.042251 0.273737 0.089 Uiso calc U . R 1.0 . .
H H33B 0.102681 1.058245 0.225644 0.089 Uiso calc U . R 1.0 . .
H H33C 0.159891 1.02744 0.237148 0.089 Uiso calc U . R 1.0 . .
C C34 0.1173(6) 0.8534(14) 0.1976(5) 0.057(4) Uani d . . . 1.0 . .
H H34A 0.150479 0.868177 0.191582 0.085 Uiso calc U . R 1.0 . .
H H34B 0.092994 0.892902 0.17736 0.085 Uiso calc U . R 1.0 . .
H H34C 0.11071 0.774079 0.195439 0.085 Uiso calc U . R 1.0 . .
C C35 0.3817(5) 0.8987(13) 0.2398(6) 0.054(4) Uani d . . . 1.0 . .
C C36 0.3700(6) 1.0219(12) 0.2438(6) 0.057(4) Uani d . . . 1.0 . .
H H36A 0.33762 1.038174 0.227329 0.086 Uiso calc U . R 1.0 . .
H H36B 0.395204 1.066136 0.233298 0.086 Uiso calc U . R 1.0 . .
H H36C 0.369897 1.039821 0.273426 0.086 Uiso calc U . R 1.0 . .
C C37 0.3612(5) 0.8591(12) 0.1953(6) 0.052(4) Uani d . . . 1.0 . .
H H37A 0.37048 0.781944 0.19223 0.078 Uiso calc U . R 1.0 . .
H H37B 0.374698 0.904504 0.174818 0.078 Uiso calc U . R 1.0 . .
H H37C 0.325162 0.865498 0.190392 0.078 Uiso calc U . R 1.0 . .
C C38 0.4389(5) 0.8867(17) 0.2466(6) 0.070(6) Uani d . . . 1.0 . .
H H38A 0.45346 0.925933 0.272188 0.105 Uiso calc U . R 1.0 . .
H H38B 0.451528 0.918042 0.222411 0.105 Uiso calc U . R 1.0 . .
H H38C 0.447802 0.808451 0.249325 0.105 Uiso calc U . R 1.0 . .
C C39 0.5338(5) 0.5487(11) 0.3771(6) 0.047(3) Uani d . . . 1.0 . .
C C40 0.5635(5) 0.5911(14) 0.4160(6) 0.062(4) Uani d . . . 1.0 . .
H H40A 0.556974 0.669912 0.418757 0.092 Uiso calc U . R 1.0 . .
H H40B 0.598586 0.580034 0.414968 0.092 Uiso calc U . R 1.0 . .
H H40C 0.554798 0.551479 0.440226 0.092 Uiso calc U . R 1.0 . .
C C41 0.5453(5) 0.6141(12) 0.3391(6) 0.053(4) Uani d . . . 1.0 . .
H H41A 0.52523 0.585936 0.313383 0.079 Uiso calc U . R 1.0 . .
H H41B 0.580333 0.606003 0.337196 0.079 Uiso calc U . R 1.0 . .
H H41C 0.537805 0.692235 0.342578 0.079 Uiso calc U . R 1.0 . .
C C42 0.5484(5) 0.4249(11) 0.3710(6) 0.048(4) Uani d . . . 1.0 . .
H H42A 0.541363 0.380841 0.394754 0.072 Uiso calc U . R 1.0 . .
H H42B 0.583641 0.420367 0.369499 0.072 Uiso calc U . R 1.0 . .
H H42C 0.529265 0.396343 0.344828 0.072 Uiso calc U . R 1.0 . .
C C43 0.3907(6) 0.4036(12) 0.4441(5) 0.047(3) Uani d . . . 1.0 . .
C C44 0.3665(6) 0.4625(13) 0.4765(5) 0.057(4) Uani d . . . 1.0 . .
H H44A 0.390369 0.512091 0.493022 0.085 Uiso calc U . R 1.0 . .
H H44B 0.354972 0.408325 0.495222 0.085 Uiso calc U . R 1.0 . .
H H44C 0.338397 0.505455 0.462331 0.085 Uiso calc U . R 1.0 . .
C C45 0.3546(6) 0.3266(12) 0.4174(6) 0.055(4) Uani d . . . 1.0 . .
H H45A 0.329743 0.370184 0.399175 0.082 Uiso calc U . R 1.0 . .
H H45B 0.338394 0.279772 0.435792 0.082 Uiso calc U . R 1.0 . .
H H45C 0.372437 0.28019 0.400093 0.082 Uiso calc U . R 1.0 . .
C C46 0.4333(6) 0.3285(14) 0.4678(6) 0.058(5) Uani d . . . 1.0 . .
H H46A 0.449616 0.290038 0.44715 0.087 Uiso calc U . R 1.0 . .
H H46B 0.419441 0.274433 0.485105 0.087 Uiso calc U . R 1.0 . .
H H46C 0.457434 0.374561 0.485781 0.087 Uiso calc U . R 1.0 . .
C C47 0.3181(10) 0.724(3) 0.5233(12) 0.172(13) Uani d . . . 1.0 . .
H H47A 0.295037 0.719323 0.49669 0.259 Uiso calc U . R 1.0 . .
H H47B 0.305113 0.775083 0.54228 0.259 Uiso calc U . R 1.0 . .
H H47C 0.322332 0.650942 0.536239 0.259 Uiso calc U . R 1.0 . .
C C48 0.3690(9) 0.767(2) 0.5146(11) 0.143(10) Uani d . . . 1.0 . .
H H48A 0.377019 0.83901 0.528495 0.172 Uiso calc U . R 1.0 . .
H H48B 0.395479 0.713925 0.52508 0.172 Uiso calc U . R 1.0 . .
C C49 0.4039(9) 0.836(2) 0.4541(12) 0.146(10) Uani d . . . 1.0 . .
H H49A 0.408494 0.909002 0.467718 0.176 Uiso calc U . R 1.0 . .
H H49B 0.396383 0.846673 0.423324 0.176 Uiso calc U . R 1.0 . .
C C50 0.4507(9) 0.768(2) 0.4654(11) 0.145(12) Uani d . . . 1.0 . .
H H50A 0.449221 0.70395 0.446627 0.218 Uiso calc U . R 1.0 . .
H H50B 0.453824 0.742562 0.494566 0.218 Uiso calc U . R 1.0 . .
H H50C 0.479319 0.813334 0.462212 0.218 Uiso calc U . R 1.0 . .
O O5 0.2728(11) 0.9771(18) 0.3722(9) 0.159(8) Uani d . P D 0.826(19) A 1
C C51 0.2752(17) 1.114(4) 0.3296(14) 0.196(9) Uani d . P D 0.826(19) A 1
H H51A 0.29144 1.171883 0.315383 0.294 Uiso calc U P R 0.826(19) A 1
H H51B 0.257338 1.064382 0.308545 0.294 Uiso calc U P R 0.826(19) A 1
H H51C 0.252051 1.148708 0.345694 0.294 Uiso calc U P R 0.826(19) A 1
C C52 0.3217(16) 1.037(5) 0.3651(18) 0.196(9) Uani d . P D 0.826(19) A 1
H H52A 0.344443 0.992033 0.35133 0.235 Uiso calc U P R 0.826(19) A 1
H H52B 0.339006 1.078764 0.389538 0.235 Uiso calc U P R 0.826(19) A 1
C C53 0.2223(17) 1.029(4) 0.3793(17) 0.196(9) Uani d . P D 0.826(19) A 1
H H53A 0.198787 1.03195 0.352553 0.235 Uiso calc U P R 0.826(19) A 1
H H53B 0.227189 1.103906 0.391046 0.235 Uiso calc U P R 0.826(19) A 1
C C54 0.1995(16) 0.937(4) 0.4164(16) 0.196(9) Uani d . P D 0.826(19) A 1
H H54A 0.167826 0.96469 0.422227 0.294 Uiso calc U P R 0.826(19) A 1
H H54B 0.195052 0.862965 0.404323 0.294 Uiso calc U P R 0.826(19) A 1
H H54C 0.223285 0.934493 0.442587 0.294 Uiso calc U P R 0.826(19) A 1
O O5A 0.299(4) 0.992(8) 0.422(3) 0.159(8) Uani d . P D 0.174(19) A 2
C C51A 0.300(7) 1.03(3) 0.357(5) 0.196(9) Uani d . P D 0.174(19) A 2
H H51D 0.315476 1.039507 0.331771 0.294 Uiso calc U P R 0.174(19) A 2
H H51E 0.274358 0.973907 0.351575 0.294 Uiso calc U P R 0.174(19) A 2
H H51F 0.285643 1.100309 0.363729 0.294 Uiso calc U P R 0.174(19) A 2
C C52A 0.347(4) 0.987(17) 0.401(6) 0.196(9) Uani d . P D 0.174(19) A 2
H H52C 0.360858 0.912696 0.398654 0.235 Uiso calc U P R 0.174(19) A 2
H H52D 0.372475 1.042812 0.411165 0.235 Uiso calc U P R 0.174(19) A 2
C C53A 0.255(4) 1.078(10) 0.412(7) 0.196(9) Uani d . P D 0.174(19) A 2
H H53C 0.262489 1.133994 0.391216 0.235 Uiso calc U P R 0.174(19) A 2
H H53D 0.249016 1.11536 0.437421 0.235 Uiso calc U P R 0.174(19) A 2
C C54A 0.202(5) 0.996(19) 0.389(8) 0.196(9) Uani d . P D 0.174(19) A 2
H H54D 0.172951 1.043607 0.381741 0.294 Uiso calc U P R 0.174(19) A 2
H H54E 0.208509 0.95862 0.363423 0.294 Uiso calc U P R 0.174(19) A 2
H H54F 0.195118 0.9401 0.409345 0.294 Uiso calc U P R 0.174(19) A 2

loop_
_atom_site_aniso_label
_atom_site_aniso_U_11
_atom_site_aniso_U_22
_atom_site_aniso_U_33
_atom_site_aniso_U_12
_atom_site_aniso_U_13
_atom_site_aniso_U_23
Cr1 0.0205(11) 0.0275(10) 0.0639(16) -0.0013(10) 0.0061(12) 0.0022(10)
Cl1 0.0260(17) 0.0340(15) 0.076(3) -0.0021(15) 0.009(2) -0.0083(15)
O1 0.026(4) 0.037(5) 0.069(7) -0.001(4) 0.013(5) 0.006(5)
O2 0.016(4) 0.031(5) 0.066(7) 0.002(3) -0.002(4) 0.001(4)
O3 0.034(6) 0.031(5) 0.087(8) -0.004(5) 0.010(6) -0.014(5)
O4 0.104(12) 0.129(15) 0.214(19) -0.023(10) 0.009(14) -0.073(15)
N1 0.018(4) 0.024(5) 0.069(8) -0.001(4) 0.004(4) 0.007(5)
N2 0.019(4) 0.023(5) 0.068(7) 0.003(4) 0.003(5) 0.008(5)
C1 0.024(5) 0.024(6) 0.082(10) -0.001(5) 0.007(6) 0.000(5)
C2 0.035(5) 0.034(7) 0.065(10) 0.004(5) 0.012(6) 0.003(6)
C3 0.037(5) 0.038(8) 0.075(12) -0.004(6) 0.010(6) 0.004(7)
C4 0.025(5) 0.033(7) 0.060(10) -0.010(5) 0.004(5) -0.010(5)
C5 0.024(5) 0.023(6) 0.061(10) -0.001(5) 0.004(6) -0.007(5)
C6 0.022(5) 0.021(6) 0.068(9) 0.000(5) 0.010(5) -0.004(5)
C7 0.017(5) 0.025(6) 0.061(8) -0.003(5) 0.005(5) -0.008(5)
C8 0.020(6) 0.037(8) 0.076(10) -0.006(5) 0.007(6) 0.012(6)
C9 0.023(5) 0.038(7) 0.062(8) 0.005(5) 0.008(6) 0.003(5)
C10 0.024(5) 0.035(7) 0.061(10) 0.003(5) 0.005(6) 0.008(6)
C11 0.021(5) 0.018(6) 0.068(9) -0.001(5) 0.007(5) 0.003(5)
C12 0.020(5) 0.036(7) 0.071(10) 0.002(5) 0.005(5) 0.017(6)
C13 0.024(5) 0.038(8) 0.058(10) 0.001(5) 0.006(6) 0.011(6)
C14 0.023(5) 0.025(6) 0.077(9) -0.005(5) 0.005(6) 0.005(5)
C15 0.014(6) 0.028(7) 0.089(11) 0.000(5) 0.008(6) 0.015(6)
C16 0.016(4) 0.018(6) 0.064(9) -0.007(4) 0.003(5) -0.001(5)
C17 0.019(5) 0.020(6) 0.060(9) -0.002(4) 0.005(5) -0.001(5)
C18 0.023(5) 0.027(6) 0.056(10) -0.005(5) 0.011(6) -0.002(6)
C19 0.024(5) 0.034(7) 0.052(10) 0.000(4) -0.005(5) -0.010(5)
C20 0.028(5) 0.023(7) 0.060(10) 0.009(5) -0.003(6) -0.002(5)
C21 0.030(5) 0.030(6) 0.060(9) 0.007(5) -0.002(6) 0.002(5)
C22 0.016(5) 0.032(6) 0.044(8) -0.005(4) -0.006(5) -0.002(5)
C23 0.038(7) 0.032(6) 0.068(9) -0.005(5) 0.011(6) 0.006(5)
C24 0.044(9) 0.054(10) 0.092(14) -0.004(7) 0.014(8) 0.024(9)
C25 0.046(10) 0.041(8) 0.091(13) 0.010(6) 0.019(9) 0.009(7)
C26 0.047(9) 0.065(10) 0.067(11) -0.013(7) 0.006(7) 0.011(8)
C27 0.022(6) 0.034(7) 0.124(11) 0.003(5) 0.022(7) 0.001(7)
C28 0.022(4) 0.043(5) 0.129(9) -0.007(4) 0.020(5) 0.005(5)
C29 0.022(4) 0.043(5) 0.129(9) -0.007(4) 0.020(5) 0.005(5)
C30 0.022(4) 0.043(5) 0.129(9) -0.007(4) 0.020(5) 0.005(5)
C31 0.020(6) 0.049(7) 0.072(8) 0.005(5) 0.011(6) 0.014(6)
C32 0.022(6) 0.079(11) 0.076(13) 0.014(7) 0.008(7) 0.040(10)
C33 0.038(9) 0.045(7) 0.098(14) 0.007(6) 0.016(9) 0.017(7)
C34 0.037(8) 0.063(10) 0.070(8) 0.015(8) 0.007(7) 0.010(8)
C35 0.022(6) 0.056(8) 0.083(9) 0.001(6) 0.009(6) 0.020(6)
C36 0.043(9) 0.047(7) 0.081(13) -0.008(6) 0.010(9) 0.022(7)
C37 0.024(7) 0.040(8) 0.091(9) 0.006(6) 0.009(7) 0.011(7)
C38 0.026(6) 0.096(13) 0.086(14) -0.006(7) 0.005(7) 0.058(11)
C39 0.032(6) 0.029(7) 0.081(10) 0.006(5) 0.011(6) -0.001(6)
C40 0.021(7) 0.063(10) 0.097(11) 0.005(7) 0.000(7) -0.011(8)
C41 0.011(7) 0.041(8) 0.111(11) 0.002(6) 0.020(7) 0.015(8)
C42 0.034(8) 0.035(6) 0.073(12) 0.014(6) 0.003(8) 0.007(6)
C43 0.040(7) 0.046(7) 0.053(9) 0.013(5) 0.001(6) 0.010(5)
C44 0.057(10) 0.047(9) 0.067(10) 0.024(7) 0.013(8) 0.020(7)
C45 0.056(9) 0.039(8) 0.068(11) -0.001(6) 0.007(7) 0.018(7)
C46 0.040(8) 0.067(11) 0.070(13) 0.022(7) 0.018(7) 0.027(9)
C47 0.090(17) 0.19(3) 0.24(3) -0.014(17) 0.04(2) -0.12(2)
C48 0.080(15) 0.14(2) 0.21(2) -0.003(14) 0.010(17) -0.104(19)
C49 0.089(14) 0.091(17) 0.25(3) -0.018(10) -0.013(16) -0.042(17)
C50 0.103(15) 0.12(2) 0.20(4) 0.006(15) 0.00(2) 0.03(2)
O5 0.165(18) 0.113(15) 0.20(2) -0.024(13) 0.023(18) -0.077(13)
C51 0.182(18) 0.155(18) 0.26(2) 0.003(14) 0.057(18) -0.024(16)
C52 0.182(18) 0.155(18) 0.26(2) 0.003(14) 0.057(18) -0.024(16)
C53 0.182(18) 0.155(18) 0.26(2) 0.003(14) 0.057(18) -0.024(16)
C54 0.182(18) 0.155(18) 0.26(2) 0.003(14) 0.057(18) -0.024(16)
O5A 0.165(18) 0.113(15) 0.20(2) -0.024(13) 0.023(18) -0.077(13)
C51A 0.182(18) 0.155(18) 0.26(2) 0.003(14) 0.057(18) -0.024(16)
C52A 0.182(18) 0.155(18) 0.26(2) 0.003(14) 0.057(18) -0.024(16)
C53A 0.182(18) 0.155(18) 0.26(2) 0.003(14) 0.057(18) -0.024(16)
C54A 0.182(18) 0.155(18) 0.26(2) 0.003(14) 0.057(18) -0.024(16)

loop_
_atom_type_symbol
_atom_type_description
_atom_type_scat_dispersion_real
_atom_type_scat_dispersion_imag
_atom_type_scat_source
C C 0.0181 0.0091 'International Tables Vol C Tables 4.2.6.8 and 6.1.1.4'
H H 0.0000 0.0000 'International Tables Vol C Tables 4.2.6.8 and 6.1.1.4'
Cl Cl 0.3639 0.7018 'International Tables Vol C Tables 4.2.6.8 and 6.1.1.4'
Cr Cr -0.1635 2.4439 'International Tables Vol C Tables 4.2.6.8 and 6.1.1.4'
N N 0.0311 0.0180 'International Tables Vol C Tables 4.2.6.8 and 6.1.1.4'
O O 0.0492 0.0322 'International Tables Vol C Tables 4.2.6.8 and 6.1.1.4'

loop_
_geom_angle_atom_site_label_1
_geom_angle_atom_site_label_2
_geom_angle_atom_site_label_3
_geom_angle_site_symmetry_1
_geom_angle_site_symmetry_3
_geom_angle
_geom_angle_publ_flag
O1 Cr1 O2 . . 95.3(4) ?
O1 Cr1 N1 . . 91.2(4) ?
O2 Cr1 N1 . . 172.6(4) ?
O1 Cr1 N2 . . 172.8(4) ?
O2 Cr1 N2 . . 90.7(4) ?
N1 Cr1 N2 . . 82.6(4) ?
O1 Cr1 O3 . . 89.5(4) ?
O2 Cr1 O3 . . 88.2(4) ?
N1 Cr1 O3 . . 88.3(4) ?
N2 Cr1 O3 . . 86.7(5) ?
O1 Cr1 Cl1 . . 93.4(3) ?
O2 Cr1 Cl1 . . 93.6(3) ?
N1 Cr1 Cl1 . . 89.7(4) ?
N2 Cr1 Cl1 . . 90.2(4) ?
O3 Cr1 Cl1 . . 176.5(4) ?
C1 O1 Cr1 . . 133.0(10) ?
C22 O2 Cr1 . . 130.3(9) ?
Cr1 O3 H3A . . 99.(10) ?
Cr1 O3 H3B . . 123.(10) ?
H3A O3 H3B . . 137.(10) ?
C49 O4 C48 . . 114.(2) ?
C11 N1 C7 . . 119.5(11) ?
C11 N1 Cr1 . . 114.2(8) ?
C7 N1 Cr1 . . 126.2(9) ?
C16 N2 C12 . . 119.4(12) ?
C16 N2 Cr1 . . 127.1(9) ?
C12 N2 Cr1 . . 113.5(9) ?
O1 C1 C2 . . 119.8(12) ?
O1 C1 C6 . . 120.9(13) ?
C2 C1 C6 . . 119.2(13) ?
C3 C2 C1 . . 119.7(14) ?
C3 C2 C23 . . 120.8(14) ?
C1 C2 C23 . . 119.4(12) ?
C2 C3 C4 . . 123.6(15) ?
C2 C3 H3 . . 118.2 ?
C4 C3 H3 . . 118.2 ?
C5 C4 C3 . . 118.3(13) ?
C5 C4 C27 . . 122.9(14) ?
C3 C4 C27 . . 118.8(14) ?
C4 C5 C6 . . 121.8(14) ?
C4 C5 H5 . . 119.1 ?
C6 C5 H5 . . 119.1 ?
C1 C6 C7 . . 126.0(12) ?
C1 C6 C5 . . 117.2(13) ?
C7 C6 C5 . . 116.8(13) ?
N1 C7 C8 . . 115.3(13) ?
N1 C7 C6 . . 121.6(12) ?
C8 C7 C6 . . 122.9(12) ?
C9 C8 C7 . . 124.7(13) ?
C9 C8 H8 . . 117.6 ?
C7 C8 H8 . . 117.6 ?
C8 C9 C10 . . 117.4(13) ?
C8 C9 C31 . . 122.1(13) ?
C10 C9 C31 . . 120.5(14) ?
C11 C10 C9 . . 117.9(14) ?
C11 C10 H10 . . 121.1 ?
C9 C10 H10 . . 121.1 ?
N1 C11 C10 . . 125.1(12) ?
N1 C11 C12 . . 114.9(13) ?
C10 C11 C12 . . 119.9(14) ?
N2 C12 C13 . . 122.9(12) ?
N2 C12 C11 . . 114.5(13) ?
C13 C12 C11 . . 122.5(14) ?
C12 C13 C14 . . 118.8(14) ?
C12 C13 H13 . . 120.6 ?
C14 C13 H13 . . 120.6 ?
C15 C14 C13 . . 117.3(14) ?
C15 C14 C35 . . 123.8(12) ?
C13 C14 C35 . . 118.8(13) ?
C14 C15 C16 . . 122.8(12) ?
C14 C15 H15 . . 118.6 ?
C16 C15 H15 . . 118.6 ?
N2 C16 C15 . . 118.4(12) ?
N2 C16 C17 . . 121.8(12) ?
C15 C16 C17 . . 119.7(12) ?
C22 C17 C18 . . 117.0(12) ?
C22 C17 C16 . . 124.1(11) ?
C18 C17 C16 . . 118.9(12) ?
C19 C18 C17 . . 124.2(14) ?
C19 C18 H18 . . 117.9 ?
C17 C18 H18 . . 117.9 ?
C18 C19 C20 . . 117.4(13) ?
C18 C19 C39 . . 121.8(14) ?
C20 C19 C39 . . 120.7(13) ?
C19 C20 C21 . . 124.7(13) ?
C19 C20 H20 . . 117.7 ?
C21 C20 H20 . . 117.7 ?
C20 C21 C22 . . 117.5(14) ?
C20 C21 C43 . . 122.4(12) ?
C22 C21 C43 . . 119.7(12) ?
O2 C22 C17 . . 124.1(11) ?
O2 C22 C21 . . 116.6(12) ?
C17 C22 C21 . . 119.1(12) ?
C26 C23 C2 . . 111.4(11) ?
C26 C23 C25 . . 109.5(14) ?
C2 C23 C25 . . 108.4(13) ?
C26 C23 C24 . . 106.5(14) ?
C2 C23 C24 . . 112.2(13) ?
C25 C23 C24 . . 108.8(12) ?
C23 C24 H24A . . 109.5 ?
C23 C24 H24B . . 109.5 ?
H24A C24 H24B . . 109.5 ?
C23 C24 H24C . . 109.5 ?
H24A C24 H24C . . 109.5 ?
H24B C24 H24C . . 109.5 ?
C23 C25 H25A . . 109.5 ?
C23 C25 H25B . . 109.5 ?
H25A C25 H25B . . 109.5 ?
C23 C25 H25C . . 109.5 ?
H25A C25 H25C . . 109.5 ?
H25B C25 H25C . . 109.5 ?
C23 C26 H26A . . 109.5 ?
C23 C26 H26B . . 109.5 ?
H26A C26 H26B . . 109.5 ?
C23 C26 H26C . . 109.5 ?
H26A C26 H26C . . 109.5 ?
H26B C26 H26C . . 109.5 ?
C29 C27 C28 . . 108.7(13) ?
C29 C27 C4 . . 111.3(13) ?
C28 C27 C4 . . 109.9(14) ?
C29 C27 C30 . . 106.2(15) ?
C28 C27 C30 . . 110.3(14) ?
C4 C27 C30 . . 110.3(12) ?
C27 C28 H28A . . 109.5 ?
C27 C28 H28B . . 109.5 ?
H28A C28 H28B . . 109.5 ?
C27 C28 H28C . . 109.5 ?
H28A C28 H28C . . 109.5 ?
H28B C28 H28C . . 109.5 ?
C27 C29 H29A . . 109.5 ?
C27 C29 H29B . . 109.5 ?
H29A C29 H29B . . 109.5 ?
C27 C29 H29C . . 109.5 ?
H29A C29 H29C . . 109.5 ?
H29B C29 H29C . . 109.5 ?
C27 C30 H30A . . 109.5 ?
C27 C30 H30B . . 109.5 ?
H30A C30 H30B . . 109.5 ?
C27 C30 H30C . . 109.5 ?
H30A C30 H30C . . 109.5 ?
H30B C30 H30C . . 109.5 ?
C34 C31 C32 . . 108.3(14) ?
C34 C31 C9 . . 110.0(12) ?
C32 C31 C9 . . 113.3(13) ?
C34 C31 C33 . . 108.0(14) ?
C32 C31 C33 . . 108.5(13) ?
C9 C31 C33 . . 108.5(13) ?
C31 C32 H32A . . 109.5 ?
C31 C32 H32B . . 109.5 ?
H32A C32 H32B . . 109.5 ?
C31 C32 H32C . . 109.5 ?
H32A C32 H32C . . 109.5 ?
H32B C32 H32C . . 109.5 ?
C31 C33 H33A . . 109.5 ?
C31 C33 H33B . . 109.5 ?
H33A C33 H33B . . 109.5 ?
C31 C33 H33C . . 109.5 ?
H33A C33 H33C . . 109.5 ?
H33B C33 H33C . . 109.5 ?
C31 C34 H34A . . 109.5 ?
C31 C34 H34B . . 109.5 ?
H34A C34 H34B . . 109.5 ?
C31 C34 H34C . . 109.5 ?
H34A C34 H34C . . 109.5 ?
H34B C34 H34C . . 109.5 ?
C37 C35 C14 . . 110.4(13) ?
C37 C35 C36 . . 109.6(13) ?
C14 C35 C36 . . 109.6(14) ?
C37 C35 C38 . . 108.0(14) ?
C14 C35 C38 . . 111.7(13) ?
C36 C35 C38 . . 107.4(14) ?
C35 C36 H36A . . 109.5 ?
C35 C36 H36B . . 109.5 ?
H36A C36 H36B . . 109.5 ?
C35 C36 H36C . . 109.5 ?
H36A C36 H36C . . 109.5 ?
H36B C36 H36C . . 109.5 ?
C35 C37 H37A . . 109.5 ?
C35 C37 H37B . . 109.5 ?
H37A C37 H37B . . 109.5 ?
C35 C37 H37C . . 109.5 ?
H37A C37 H37C . . 109.5 ?
H37B C37 H37C . . 109.5 ?
C35 C38 H38A . . 109.5 ?
C35 C38 H38B . . 109.5 ?
H38A C38 H38B . . 109.5 ?
C35 C38 H38C . . 109.5 ?
H38A C38 H38C . . 109.5 ?
H38B C38 H38C . . 109.5 ?
C40 C39 C41 . . 109.9(13) ?
C40 C39 C19 . . 110.5(14) ?
C41 C39 C19 . . 111.9(12) ?
C40 C39 C42 . . 108.9(13) ?
C41 C39 C42 . . 107.6(13) ?
C19 C39 C42 . . 108.0(11) ?
C39 C40 H40A . . 109.5 ?
C39 C40 H40B . . 109.5 ?
H40A C40 H40B . . 109.5 ?
C39 C40 H40C . . 109.5 ?
H40A C40 H40C . . 109.5 ?
H40B C40 H40C . . 109.5 ?
C39 C41 H41A . . 109.5 ?
C39 C41 H41B . . 109.5 ?
H41A C41 H41B . . 109.5 ?
C39 C41 H41C . . 109.5 ?
H41A C41 H41C . . 109.5 ?
H41B C41 H41C . . 109.5 ?
C39 C42 H42A . . 109.5 ?
C39 C42 H42B . . 109.5 ?
H42A C42 H42B . . 109.5 ?
C39 C42 H42C . . 109.5 ?
H42A C42 H42C . . 109.5 ?
H42B C42 H42C . . 109.5 ?
C44 C43 C45 . . 111.1(14) ?
C44 C43 C21 . . 110.8(12) ?
C45 C43 C21 . . 108.9(13) ?
C44 C43 C46 . . 108.5(13) ?
C45 C43 C46 . . 106.4(12) ?
C21 C43 C46 . . 111.0(12) ?
C43 C44 H44A . . 109.5 ?
C43 C44 H44B . . 109.5 ?
H44A C44 H44B . . 109.5 ?
C43 C44 H44C . . 109.5 ?
H44A C44 H44C . . 109.5 ?
H44B C44 H44C . . 109.5 ?
C43 C45 H45A . . 109.5 ?
C43 C45 H45B . . 109.5 ?
H45A C45 H45B . . 109.5 ?
C43 C45 H45C . . 109.5 ?
H45A C45 H45C . . 109.5 ?
H45B C45 H45C . . 109.5 ?
C43 C46 H46A . . 109.5 ?
C43 C46 H46B . . 109.5 ?
H46A C46 H46B . . 109.5 ?
C43 C46 H46C . . 109.5 ?
H46A C46 H46C . . 109.5 ?
H46B C46 H46C . . 109.5 ?
C48 C47 H47A . . 109.5 ?
C48 C47 H47B . . 109.5 ?
H47A C47 H47B . . 109.5 ?
C48 C47 H47C . . 109.5 ?
H47A C47 H47C . . 109.5 ?
H47B C47 H47C . . 109.5 ?
O4 C48 C47 . . 105.(2) ?
O4 C48 H48A . . 110.7 ?
C47 C48 H48A . . 110.7 ?
O4 C48 H48B . . 110.7 ?
C47 C48 H48B . . 110.7 ?
H48A C48 H48B . . 108.8 ?
O4 C49 C50 . . 109.(2) ?
O4 C49 H49A . . 109.8 ?
C50 C49 H49A . . 109.8 ?
O4 C49 H49B . . 109.8 ?
C50 C49 H49B . . 109.8 ?
H49A C49 H49B . . 108.3 ?
C49 C50 H50A . . 109.5 ?
C49 C50 H50B . . 109.5 ?
H50A C50 H50B . . 109.5 ?
C49 C50 H50C . . 109.5 ?
H50A C50 H50C . . 109.5 ?
H50B C50 H50C . . 109.5 ?
C53 O5 C52 . . 129.(3) ?
C52 C51 H51A . . 109.5 ?
C52 C51 H51B . . 109.5 ?
H51A C51 H51B . . 109.5 ?
C52 C51 H51C . . 109.5 ?
H51A C51 H51C . . 109.5 ?
H51B C51 H51C . . 109.5 ?
O5 C52 C51 . . 79.(3) ?
O5 C52 H52A . . 115.4 ?
C51 C52 H52A . . 115.4 ?
O5 C52 H52B . . 115.4 ?
C51 C52 H52B . . 115.4 ?
H52A C52 H52B . . 112.5 ?
O5 C53 C54 . . 105.(3) ?
O5 C53 H53A . . 110.7 ?
C54 C53 H53A . . 110.7 ?
O5 C53 H53B . . 110.7 ?
C54 C53 H53B . . 110.7 ?
H53A C53 H53B . . 108.8 ?
C53 C54 H54A . . 109.5 ?
C53 C54 H54B . . 109.5 ?
H54A C54 H54B . . 109.5 ?
C53 C54 H54C . . 109.5 ?
H54A C54 H54C . . 109.5 ?
H54B C54 H54C . . 109.5 ?
C52A O5A C53A . . 127.(5) ?
C52A C51A H51D . . 109.5 ?
C52A C51A H51E . . 109.5 ?
H51D C51A H51E . . 109.5 ?
C52A C51A H51F . . 109.5 ?
H51D C51A H51F . . 109.5 ?
H51E C51A H51F . . 109.5 ?
O5A C52A C51A . . 78.(3) ?
O5A C52A H52C . . 115.6 ?
C51A C52A H52C . . 115.6 ?
O5A C52A H52D . . 115.6 ?
C51A C52A H52D . . 115.6 ?
H52C C52A H52D . . 112.6 ?
O5A C53A C54A . . 105.(4) ?
O5A C53A H53C . . 110.7 ?
C54A C53A H53C . . 110.7 ?
O5A C53A H53D . . 110.7 ?
C54A C53A H53D . . 110.7 ?
H53C C53A H53D . . 108.8 ?
C53A C54A H54D . . 109.5 ?
C53A C54A H54E . . 109.5 ?
H54D C54A H54E . . 109.5 ?
C53A C54A H54F . . 109.5 ?
H54D C54A H54F . . 109.5 ?
H54E C54A H54F . . 109.5 ?

loop_
_geom_bond_atom_site_label_1
_geom_bond_atom_site_label_2
_geom_bond_site_symmetry_2
_geom_bond_distance
_geom_bond_publ_flag
Cr1 O1 . 1.881(10) ?
Cr1 O2 . 1.908(9) ?
Cr1 N1 . 2.014(11) ?
Cr1 N2 . 2.019(12) ?
Cr1 O3 . 2.060(10) ?
Cr1 Cl1 . 2.320(4) ?
O1 C1 . 1.331(17) ?
O2 C22 . 1.309(16) ?
O3 H3A . 0.88(2) ?
O3 H3B . 0.88(2) ?
O4 C49 . 1.45(3) ?
O4 C48 . 1.48(4) ?
N1 C11 . 1.344(18) ?
N1 C7 . 1.383(18) ?
N2 C16 . 1.361(17) ?
N2 C12 . 1.367(18) ?
C1 C2 . 1.42(2) ?
C1 C6 . 1.43(2) ?
C2 C3 . 1.32(2) ?
C2 C23 . 1.55(2) ?
C3 C4 . 1.43(2) ?
C3 H3 . 0.95 ?
C4 C5 . 1.32(2) ?
C4 C27 . 1.55(2) ?
C5 C6 . 1.466(18) ?
C5 H5 . 0.95 ?
C6 C7 . 1.46(2) ?
C7 C8 . 1.42(2) ?
C8 C9 . 1.36(2) ?
C8 H8 . 0.95 ?
C9 C10 . 1.39(2) ?
C9 C31 . 1.53(2) ?
C10 C11 . 1.36(2) ?
C10 H10 . 0.95 ?
C11 C12 . 1.529(16) ?
C12 C13 . 1.38(2) ?
C13 C14 . 1.39(2) ?
C13 H13 . 0.95 ?
C14 C15 . 1.39(2) ?
C14 C35 . 1.53(2) ?
C15 C16 . 1.391(19) ?
C15 H15 . 0.95 ?
C16 C17 . 1.470(19) ?
C17 C22 . 1.413(19) ?
C17 C18 . 1.463(18) ?
C18 C19 . 1.31(2) ?
C18 H18 . 0.95 ?
C19 C20 . 1.38(2) ?
C19 C39 . 1.54(2) ?
C20 C21 . 1.394(19) ?
C20 H20 . 0.95 ?
C21 C22 . 1.440(18) ?
C21 C43 . 1.55(2) ?
C23 C26 . 1.53(2) ?
C23 C25 . 1.56(2) ?
C23 C24 . 1.56(2) ?
C24 H24A . 0.98 ?
C24 H24B . 0.98 ?
C24 H24C . 0.98 ?
C25 H25A . 0.98 ?
C25 H25B . 0.98 ?
C25 H25C . 0.98 ?
C26 H26A . 0.98 ?
C26 H26B . 0.98 ?
C26 H26C . 0.98 ?
C27 C29 . 1.53(2) ?
C27 C28 . 1.54(3) ?
C27 C30 . 1.57(2) ?
C28 H28A . 0.98 ?
C28 H28B . 0.98 ?
C28 H28C . 0.98 ?
C29 H29A . 0.98 ?
C29 H29B . 0.98 ?
C29 H29C . 0.98 ?
C30 H30A . 0.98 ?
C30 H30B . 0.98 ?
C30 H30C . 0.98 ?
C31 C34 . 1.52(2) ?
C31 C32 . 1.53(2) ?
C31 C33 . 1.55(2) ?
C32 H32A . 0.98 ?
C32 H32B . 0.98 ?
C32 H32C . 0.98 ?
C33 H33A . 0.98 ?
C33 H33B . 0.98 ?
C33 H33C . 0.98 ?
C34 H34A . 0.98 ?
C34 H34B . 0.98 ?
C34 H34C . 0.98 ?
C35 C37 . 1.53(2) ?
C35 C36 . 1.54(2) ?
C35 C38 . 1.56(2) ?
C36 H36A . 0.98 ?
C36 H36B . 0.98 ?
C36 H36C . 0.98 ?
C37 H37A . 0.98 ?
C37 H37B . 0.98 ?
C37 H37C . 0.98 ?
C38 H38A . 0.98 ?
C38 H38B . 0.98 ?
C38 H38C . 0.98 ?
C39 C40 . 1.47(2) ?
C39 C41 . 1.54(2) ?
C39 C42 . 1.576(18) ?
C40 H40A . 0.98 ?
C40 H40B . 0.98 ?
C40 H40C . 0.98 ?
C41 H41A . 0.98 ?
C41 H41B . 0.98 ?
C41 H41C . 0.98 ?
C42 H42A . 0.98 ?
C42 H42B . 0.98 ?
C42 H42C . 0.98 ?
C43 C44 . 1.51(2) ?
C43 C45 . 1.52(2) ?
C43 C46 . 1.578(19) ?
C44 H44A . 0.98 ?
C44 H44B . 0.98 ?
C44 H44C . 0.98 ?
C45 H45A . 0.98 ?
C45 H45B . 0.98 ?
C45 H45C . 0.98 ?
C46 H46A . 0.98 ?
C46 H46B . 0.98 ?
C46 H46C . 0.98 ?
C47 C48 . 1.56(4) ?
C47 H47A . 0.98 ?
C47 H47B . 0.98 ?
C47 H47C . 0.98 ?
C48 H48A . 0.99 ?
C48 H48B . 0.99 ?
C49 C50 . 1.52(3) ?
C49 H49A . 0.99 ?
C49 H49B . 0.99 ?
C50 H50A . 0.98 ?
C50 H50B . 0.98 ?
C50 H50C . 0.98 ?
O5 C53 . 1.58(3) ?
O5 C52 . 1.58(3) ?
C51 C52 . 1.83(5) ?
C51 H51A . 0.98 ?
C51 H51B . 0.98 ?
C51 H51C . 0.98 ?
C52 H52A . 0.99 ?
C52 H52B . 0.99 ?
C53 C54 . 1.82(5) ?
C53 H53A . 0.99 ?
C53 H53B . 0.99 ?
C54 H54A . 0.98 ?
C54 H54B . 0.98 ?
C54 H54C . 0.98 ?
O5A C52A . 1.58(4) ?
O5A C53A . 1.58(4) ?
C51A C52A . 1.83(5) ?
C51A H51D . 0.98 ?
C51A H51E . 0.98 ?
C51A H51F . 0.98 ?
C52A H52C . 0.99 ?
C52A H52D . 0.99 ?
C53A C54A . 1.82(5) ?
C53A H53C . 0.99 ?
C53A H53D . 0.99 ?
C54A H54D . 0.98 ?
C54A H54E . 0.98 ?
C54A H54F . 0.98 ?

loop_
_geom_hbond_atom_site_label_D
_geom_hbond_atom_site_label_H
_geom_hbond_atom_site_label_A
_geom_hbond_site_symmetry_A
_geom_hbond_distance_DH
_geom_hbond_distance_HA
_geom_hbond_distance_DA
_geom_hbond_angle_DHA
_geom_hbond_publ_flag
O3 H3A O5 . 0.88(2) 2.23(15) 2.82(3) 124.(14) ?
O3 H3B O4 . 0.88(2) 1.87(6) 2.72(2) 162.(17) ?

loop_
_geom_torsion_atom_site_label_1
_geom_torsion_atom_site_label_2
_geom_torsion_atom_site_label_3
_geom_torsion_atom_site_label_4
_geom_torsion_site_symmetry_1
_geom_torsion_site_symmetry_2
_geom_torsion_site_symmetry_3
_geom_torsion_site_symmetry_4
_geom_torsion
_geom_torsion_publ_flag
O2 Cr1 O1 C1 . . . . -172.9(12) ?
N1 Cr1 O1 C1 . . . . 10.8(12) ?
O3 Cr1 O1 C1 . . . . 99.0(12) ?
Cl1 Cr1 O1 C1 . . . . -78.9(12) ?
Cr1 O1 C1 C2 . . . . 163.5(11) ?
Cr1 O1 C1 C6 . . . . -12.(2) ?
O1 C1 C2 C3 . . . . 179.4(15) ?
C6 C1 C2 C3 . . . . -5.(2) ?
O1 C1 C2 C23 . . . . -1.(2) ?
C6 C1 C2 C23 . . . . 175.1(13) ?
C1 C2 C3 C4 . . . . 3.(2) ?
C23 C2 C3 C4 . . . . -176.4(14) ?
C2 C3 C4 C5 . . . . -2.(2) ?
C2 C3 C4 C27 . . . . 179.0(16) ?
C3 C4 C5 C6 . . . . 2.(2) ?
C27 C4 C5 C6 . . . . -179.1(14) ?
O1 C1 C6 C7 . . . . 2.(2) ?
C2 C1 C6 C7 . . . . -173.6(13) ?
O1 C1 C6 C5 . . . . -179.5(13) ?
C2 C1 C6 C5 . . . . 5.(2) ?
C4 C5 C6 C1 . . . . -3.(2) ?
C4 C5 C6 C7 . . . . 175.0(13) ?
C11 N1 C7 C8 . . . . -1.4(18) ?
Cr1 N1 C7 C8 . . . . -179.2(10) ?
C11 N1 C7 C6 . . . . 172.8(12) ?
Cr1 N1 C7 C6 . . . . -5.0(18) ?
C1 C6 C7 N1 . . . . 6.(2) ?
C5 C6 C7 N1 . . . . -172.2(12) ?
C1 C6 C7 C8 . . . . 179.7(14) ?
C5 C6 C7 C8 . . . . 2.(2) ?
N1 C7 C8 C9 . . . . 3.(2) ?
C6 C7 C8 C9 . . . . -170.8(14) ?
C7 C8 C9 C10 . . . . -3.(2) ?
C7 C8 C9 C31 . . . . 176.3(14) ?
C8 C9 C10 C11 . . . . 0.(2) ?
C31 C9 C10 C11 . . . . -178.8(14) ?
C7 N1 C11 C10 . . . . -1.(2) ?
Cr1 N1 C11 C10 . . . . 177.2(12) ?
C7 N1 C11 C12 . . . . 177.6(13) ?
Cr1 N1 C11 C12 . . . . -4.4(17) ?
C9 C10 C11 N1 . . . . 1.(2) ?
C9 C10 C11 C12 . . . . -176.9(14) ?
C16 N2 C12 C13 . . . . 0.(2) ?
Cr1 N2 C12 C13 . . . . -178.0(12) ?
C16 N2 C12 C11 . . . . 180.0(13) ?
Cr1 N2 C12 C11 . . . . 1.8(18) ?
N1 C11 C12 N2 . . . . 2.(2) ?
C10 C11 C12 N2 . . . . -179.8(12) ?
N1 C11 C12 C13 . . . . -178.5(13) ?
C10 C11 C12 C13 . . . . 0.(3) ?
N2 C12 C13 C14 . . . . -1.(2) ?
C11 C12 C13 C14 . . . . 179.2(15) ?
C12 C13 C14 C15 . . . . -2.(2) ?
C12 C13 C14 C35 . . . . 179.4(15) ?
C13 C14 C15 C16 . . . . 6.(2) ?
C35 C14 C15 C16 . . . . -175.6(14) ?
C12 N2 C16 C15 . . . . 3.(2) ?
Cr1 N2 C16 C15 . . . . -178.6(10) ?
C12 N2 C16 C17 . . . . -172.8(13) ?
Cr1 N2 C16 C17 . . . . 5.1(18) ?
C14 C15 C16 N2 . . . . -7.(2) ?
C14 C15 C16 C17 . . . . 169.7(13) ?
N2 C16 C17 C22 . . . . -4.(2) ?
C15 C16 C17 C22 . . . . 179.6(13) ?
N2 C16 C17 C18 . . . . 173.4(12) ?
C15 C16 C17 C18 . . . . -2.8(19) ?
C22 C17 C18 C19 . . . . 3.(2) ?
C16 C17 C18 C19 . . . . -174.4(13) ?
C17 C18 C19 C20 . . . . -3.(2) ?
C17 C18 C19 C39 . . . . -178.7(13) ?
C18 C19 C20 C21 . . . . 0.(2) ?
C39 C19 C20 C21 . . . . 176.0(14) ?
C19 C20 C21 C22 . . . . 2.(2) ?
C19 C20 C21 C43 . . . . 175.1(14) ?
Cr1 O2 C22 C17 . . . . 18.2(18) ?
Cr1 O2 C22 C21 . . . . -165.7(9) ?
C18 C17 C22 O2 . . . . 174.9(12) ?
C16 C17 C22 O2 . . . . -7.(2) ?
C18 C17 C22 C21 . . . . -1.1(18) ?
C16 C17 C22 C21 . . . . 176.6(13) ?
C20 C21 C22 O2 . . . . -177.7(12) ?
C43 C21 C22 O2 . . . . 9.1(19) ?
C20 C21 C22 C17 . . . . -1.4(19) ?
C43 C21 C22 C17 . . . . -174.6(13) ?
C3 C2 C23 C26 . . . . -122.2(17) ?
C1 C2 C23 C26 . . . . 58.0(19) ?
C3 C2 C23 C25 . . . . 117.2(17) ?
C1 C2 C23 C25 . . . . -62.5(17) ?
C3 C2 C23 C24 . . . . -3.(2) ?
C1 C2 C23 C24 . . . . 177.3(14) ?
C5 C4 C27 C29 . . . . 4.(2) ?
C3 C4 C27 C29 . . . . -176.9(14) ?
C5 C4 C27 C28 . . . . -116.3(17) ?
C3 C4 C27 C28 . . . . 62.6(17) ?
C5 C4 C27 C30 . . . . 121.9(17) ?
C3 C4 C27 C30 . . . . -59.(2) ?
C8 C9 C31 C34 . . . . -123.0(16) ?
C10 C9 C31 C34 . . . . 56.1(18) ?
C8 C9 C31 C32 . . . . -2.(2) ?
C10 C9 C31 C32 . . . . 177.5(15) ?
C8 C9 C31 C33 . . . . 119.0(16) ?
C10 C9 C31 C33 . . . . -61.8(19) ?
C15 C14 C35 C37 . . . . 122.2(15) ?
C13 C14 C35 C37 . . . . -59.2(18) ?
C15 C14 C35 C36 . . . . -116.9(16) ?
C13 C14 C35 C36 . . . . 61.6(19) ?
C15 C14 C35 C38 . . . . 2.(2) ?
C13 C14 C35 C38 . . . . -179.4(16) ?
C18 C19 C39 C40 . . . . 108.7(17) ?
C20 C19 C39 C40 . . . . -67.2(17) ?
C18 C19 C39 C41 . . . . -14.(2) ?
C20 C19 C39 C41 . . . . 169.9(13) ?
C18 C19 C39 C42 . . . . -132.4(15) ?
C20 C19 C39 C42 . . . . 51.7(19) ?
C20 C21 C43 C44 . . . . 126.9(15) ?
C22 C21 C43 C44 . . . . -60.3(18) ?
C20 C21 C43 C45 . . . . -110.6(16) ?
C22 C21 C43 C45 . . . . 62.3(17) ?
C20 C21 C43 C46 . . . . 6.(2) ?
C22 C21 C43 C46 . . . . 179.1(13) ?
C49 O4 C48 C47 . . . . 170.(2) ?
C48 O4 C49 C50 . . . . 65.(3) ?
C53 O5 C52 C51 . . . . -46.(4) ?
C52 O5 C53 C54 . . . . -144.(4) ?
C53A O5A C52A C51A . . . . -36.(17) ?
C52A O5A C53A C54A . . . . 115.(15) ?
